data_1565027
loop_
_publ_author_name
'Kumar, Priyaranjan'
'Butcher, Ray J.'
'Patra, Ashis K.'

_publ_section_title
;
 Ternary Co(II), Ni(II) and Cu(II) complexes containing dipyridophenazine
 and saccharin: Structures, reactivity, binding interactions with
 biomolecules and DNA damage activity
;
_journal_name_full 'Inorganica Chimica Acta'
_journal_page_first 119532
_journal_paper_doi 10.1016/j.ica.2020.119532
_journal_volume 506
_journal_year 2020
_chemical_formula_moiety
;
2(C43 H26 N9 Ni O4 S), 2(Cl O4), C H Cl3
;
_chemical_formula_sum 'C87 H53 Cl5 N18 Ni2 O16 S2'
_chemical_formula_weight 1965.26
_space_group_crystal_system monoclinic
_space_group_IT_number 15
_space_group_name_Hall '-C 2yc'
_space_group_name_H-M_alt 'C 1 2/c 1'
_atom_sites_solution_hydrogens mixed
_audit_creation_method SHELXL-2018/3
_cell_angle_alpha 90
_cell_angle_beta 114.0330(10)
_cell_angle_gamma 90
_cell_formula_units_Z 4
_cell_length_a 22.0770(10)
_cell_length_b 20.8561(9)
_cell_length_c 20.2911(10)
_cell_measurement_reflns_used 9899
_cell_measurement_temperature 100(2)
_cell_measurement_theta_max 29.51
_cell_measurement_theta_min 2.70
_cell_volume 8532.9(7)
_computing_cell_refinement 'Bruker SAINT'
_computing_data_collection 'Bruker APEX2'
_computing_data_reduction 'Bruker SAINT'
_computing_molecular_graphics 'Bruker SHELXTL (Sheldrick 2008)'
_computing_publication_material 'Bruker SHELXTL (Sheldrick 2008)'
_computing_structure_refinement 'SHELXL-2018/3 (Sheldrick, 2018)'
_computing_structure_solution 'SHELXT (Sheldrick 2015a)'
_diffrn_ambient_temperature 100(2)
_diffrn_measured_fraction_theta_full 0.995
_diffrn_measured_fraction_theta_max 0.995
_diffrn_measurement_device_type 'Bruker APEX-II CCD'
_diffrn_measurement_method '\f and \w scans'
_diffrn_radiation_type MoK\a
_diffrn_radiation_wavelength 0.71073
_diffrn_reflns_av_R_equivalents 0.0696
_diffrn_reflns_av_unetI/netI 0.0510
_diffrn_reflns_Laue_measured_fraction_full 0.995
_diffrn_reflns_Laue_measured_fraction_max 0.995
_diffrn_reflns_limit_h_max 26
_diffrn_reflns_limit_h_min -26
_diffrn_reflns_limit_k_max 25
_diffrn_reflns_limit_k_min -25
_diffrn_reflns_limit_l_max 24
_diffrn_reflns_limit_l_min -24
_diffrn_reflns_number 50713
_diffrn_reflns_point_group_measured_fraction_full 0.995
_diffrn_reflns_point_group_measured_fraction_max 0.995
_diffrn_reflns_theta_full 25.242
_diffrn_reflns_theta_max 25.250
_diffrn_reflns_theta_min 2.810
_exptl_absorpt_coefficient_mu 0.727
_exptl_absorpt_correction_T_max 0.7461
_exptl_absorpt_correction_T_min 0.6749
_exptl_absorpt_correction_type multi-scan
_exptl_absorpt_process_details 'Sadabs (Sheldrick, 1996)'
_exptl_crystal_colour green-brown
_exptl_crystal_density_diffrn 1.530
_exptl_crystal_description prism
_exptl_crystal_F_000 4008
_exptl_crystal_size_max 0.25
_exptl_crystal_size_mid 0.17
_exptl_crystal_size_min 0.13
_refine_diff_density_max 0.442
_refine_diff_density_min -1.266
_refine_diff_density_rms 0.090
_refine_ls_extinction_coef .
_refine_ls_extinction_method none
_refine_ls_goodness_of_fit_ref 1.029
_refine_ls_hydrogen_treatment mixed
_refine_ls_matrix_type full
_refine_ls_number_parameters 1001
_refine_ls_number_reflns 7702
_refine_ls_number_restraints 3099
_refine_ls_restrained_S_all 0.880
_refine_ls_R_factor_all 0.1001
_refine_ls_R_factor_gt 0.0650
_refine_ls_shift/su_max 0.000
_refine_ls_shift/su_mean 0.000
_refine_ls_structure_factor_coef Fsqd
_refine_ls_weighting_details 'w=1/[\s^2^(Fo^2^)+(0.1091P)^2^+28.3199P] where P=(Fo^2^+2Fc^2^)/3'
_refine_ls_weighting_scheme calc
_refine_ls_wR_factor_gt 0.1722
_refine_ls_wR_factor_ref 0.2020
_reflns_Friedel_coverage 0.000
_reflns_Friedel_fraction_full .
_reflns_Friedel_fraction_max .
_reflns_number_gt 5299
_reflns_number_total 7702
_reflns_threshold_expression 'I > 2\s(I)'
_cod_data_source_file ICA-2020-506-119532.cif
_cod_data_source_block 2
_cod_original_sg_symbol_H-M 'C 2/c'
_cod_database_code 1565027
_shelx_shelxl_version_number 2018/3
_shelx_space_group_comment
;
The symmetry employed for this shelxl refinement is uniquely defined
by the following loop, which should always be used as a source of
symmetry information in preference to the above space-group names.
They are only intended as comments.
;

loop_
_space_group_symop_operation_xyz
'x, y, z'
'-x, y, -z+1/2'
'x+1/2, y+1/2, z'
'-x+1/2, y+1/2, -z+1/2'
'-x, -y, -z'
'x, -y, z-1/2'
'-x+1/2, -y+1/2, -z'
'x+1/2, -y+1/2, z-1/2'

loop_
_atom_site_label
_atom_site_type_symbol
_atom_site_fract_x
_atom_site_fract_y
_atom_site_fract_z
_atom_site_U_iso_or_equiv
_atom_site_adp_type
_atom_site_occupancy
_atom_site_site_symmetry_order
_atom_site_calc_flag
_atom_site_refinement_flags_posn
_atom_site_refinement_flags_adp
_atom_site_refinement_flags_occupancy
_atom_site_disorder_assembly
_atom_site_disorder_group
Ni Ni 0.26536(3) 0.58118(3) 0.29667(3) 0.0362(2) Uani 1 1 d . . . . .
S1 S 0.34725(6) 0.45208(7) 0.37966(7) 0.0452(3) Uani 1 1 d . . . . .
O1W O 0.32727(18) 0.6606(2) 0.3253(2) 0.0496(9) Uani 1 1 d D . . . .
H1W1 H 0.327(2) 0.6997(10) 0.331(3) 0.055(19) Uiso 1 1 d D . . . .
H1W2 H 0.3663(12) 0.651(2) 0.338(3) 0.046(16) Uiso 1 1 d D . . . .
O1 O 0.43207(17) 0.59253(19) 0.3461(2) 0.0540(10) Uani 1 1 d . . . . .
O2 O 0.31386(19) 0.40862(19) 0.3212(2) 0.0608(11) Uani 1 1 d . . . . .
O3 O 0.32207(18) 0.45486(17) 0.43471(19) 0.0489(9) Uani 1 1 d . . . . .
N1 N 0.35152(19) 0.5239(2) 0.3499(2) 0.0396(9) Uani 1 1 d . . . . .
C1 C 0.4332(3) 0.4371(3) 0.4169(3) 0.0456(12) Uani 1 1 d . . . . .
C2 C 0.4679(3) 0.3843(3) 0.4549(3) 0.0539(14) Uani 1 1 d . . . . .
H2A H 0.446324 0.348832 0.465450 0.065 Uiso 1 1 calc R U . . .
C3 C 0.5363(3) 0.3864(3) 0.4766(3) 0.0574(14) Uani 1 1 d . . . . .
H3A H 0.562241 0.350870 0.502031 0.069 Uiso 1 1 calc R U . . .
C4 C 0.5676(3) 0.4380(3) 0.4627(3) 0.0547(14) Uani 1 1 d . . . . .
H4A H 0.614398 0.437443 0.478397 0.066 Uiso 1 1 calc R U . . .
C5 C 0.5321(3) 0.4907(3) 0.4262(3) 0.0531(13) Uani 1 1 d . . . . .
H5A H 0.553741 0.526847 0.417178 0.064 Uiso 1 1 calc R U . . .
C6 C 0.4636(2) 0.4892(3) 0.4029(3) 0.0448(12) Uani 1 1 d . . . . .
C7 C 0.4145(2) 0.5406(3) 0.3632(3) 0.0443(11) Uani 1 1 d . . . . .
N2 N 0.2449(7) 0.5895(6) 0.3883(6) 0.0368(14) Uani 0.741(14) 1 d D U P A 1
N3 N 0.1970(7) 0.5078(6) 0.2787(6) 0.0393(15) Uani 0.741(14) 1 d D U P A 1
N4 N 0.1189(3) 0.4904(4) 0.5054(4) 0.0417(14) Uani 0.741(14) 1 d D U P A 1
N5 N 0.0645(4) 0.4048(4) 0.3869(4) 0.0445(14) Uani 0.741(14) 1 d D U P A 1
C8 C 0.2707(5) 0.6306(5) 0.4429(5) 0.0390(17) Uani 0.741(14) 1 d D U P A 1
H8A H 0.300813 0.662119 0.440502 0.047 Uiso 0.741(14) 1 calc R U P A 1
C9 C 0.2559(4) 0.6299(5) 0.5027(5) 0.0438(17) Uani 0.741(14) 1 d D U P A 1
H9A H 0.275846 0.659918 0.540612 0.053 Uiso 0.741(14) 1 calc R U P A 1
C10 C 0.2121(4) 0.5852(5) 0.5068(4) 0.0416(16) Uani 0.741(14) 1 d D U P A 1
H10A H 0.201030 0.584096 0.547419 0.050 Uiso 0.741(14) 1 calc R U P A 1
C11 C 0.1839(4) 0.5415(4) 0.4507(4) 0.0382(14) Uani 0.741(14) 1 d D U P A 1
C12 C 0.2022(6) 0.5452(5) 0.3926(5) 0.0359(13) Uani 0.741(14) 1 d D U P A 1
C13 C 0.1754(6) 0.5003(5) 0.3321(5) 0.0364(13) Uani 0.741(14) 1 d D U P A 1
C14 C 0.1300(5) 0.4539(5) 0.3304(4) 0.0396(14) Uani 0.741(14) 1 d D U P A 1
C15 C 0.1064(5) 0.4132(5) 0.2702(5) 0.0476(16) Uani 0.741(14) 1 d D U P A 1
H15A H 0.074873 0.380874 0.266595 0.057 Uiso 0.741(14) 1 calc R U P A 1
C16 C 0.1282(6) 0.4196(6) 0.2173(5) 0.0511(16) Uani 0.741(14) 1 d D U P A 1
H16A H 0.113421 0.391049 0.177378 0.061 Uiso 0.741(14) 1 calc R U P A 1
C17 C 0.1725(5) 0.4684(5) 0.2218(5) 0.0461(18) Uani 0.741(14) 1 d D U P A 1
H17A H 0.185821 0.474105 0.183141 0.055 Uiso 0.741(14) 1 calc R U P A 1
C18 C 0.1360(4) 0.4925(4) 0.4497(4) 0.0381(14) Uani 0.741(14) 1 d D U P A 1
C19 C 0.1089(4) 0.4498(4) 0.3899(4) 0.0389(14) Uani 0.741(14) 1 d D U P A 1
C20 C 0.0732(3) 0.4449(3) 0.5025(4) 0.0437(16) Uani 0.741(14) 1 d DG U P A 1
C21 C 0.0529(3) 0.4418(3) 0.5588(4) 0.0507(18) Uani 0.741(14) 1 d DG U P A 1
H21A H 0.070803 0.470663 0.598259 0.061 Uiso 0.741(14) 1 calc R U P A 1
C22 C 0.0063(3) 0.3964(4) 0.5574(4) 0.056(2) Uani 0.741(14) 1 d DG U P A 1
H22A H -0.007675 0.394247 0.595863 0.067 Uiso 0.741(14) 1 calc R U P A 1
C23 C -0.0200(3) 0.3542(4) 0.4996(4) 0.055(2) Uani 0.741(14) 1 d DG U P A 1
H23A H -0.051847 0.323135 0.498637 0.066 Uiso 0.741(14) 1 calc R U P A 1
C24 C 0.0004(3) 0.3573(3) 0.4433(4) 0.0540(18) Uani 0.741(14) 1 d DG U P A 1
H24A H -0.017542 0.328440 0.403806 0.065 Uiso 0.741(14) 1 calc R U P A 1
C25 C 0.0470(3) 0.4027(3) 0.4447(4) 0.0451(16) Uani 0.741(14) 1 d DG U P A 1
N2A N 0.238(2) 0.5853(18) 0.3824(17) 0.038(2) Uani 0.259(14) 1 d D U P A 2
N3A N 0.201(2) 0.5029(18) 0.2732(16) 0.039(2) Uani 0.259(14) 1 d D U P A 2
N4A N 0.1079(10) 0.4759(9) 0.4872(9) 0.042(2) Uani 0.259(14) 1 d D U P A 2
N5A N 0.0599(10) 0.3932(9) 0.3654(9) 0.043(2) Uani 0.259(14) 1 d D U P A 2
C8A C 0.2580(16) 0.6275(13) 0.4364(14) 0.040(3) Uani 0.259(14) 1 d D U P A 2
H8AA H 0.286216 0.661546 0.435468 0.047 Uiso 0.259(14) 1 calc R U P A 2
C9A C 0.2394(14) 0.6242(11) 0.4935(12) 0.042(3) Uani 0.259(14) 1 d D U P A 2
H9AA H 0.255216 0.655047 0.531219 0.050 Uiso 0.259(14) 1 calc R U P A 2
C10A C 0.1979(14) 0.5761(11) 0.4952(11) 0.041(3) Uani 0.259(14) 1 d D U P A 2
H10B H 0.186096 0.571914 0.535064 0.049 Uiso 0.259(14) 1 calc R U P A 2
C11A C 0.1732(13) 0.5334(11) 0.4376(11) 0.038(2) Uani 0.259(14) 1 d D U P A 2
C12A C 0.1959(16) 0.5391(14) 0.3830(13) 0.036(2) Uani 0.259(14) 1 d D U P A 2
C13A C 0.1730(17) 0.4953(15) 0.3212(13) 0.037(2) Uani 0.259(14) 1 d D U P A 2
C14A C 0.1258(13) 0.4491(13) 0.3140(11) 0.040(2) Uani 0.259(14) 1 d D U P A 2
C15A C 0.1040(14) 0.4114(14) 0.2512(12) 0.045(3) Uani 0.259(14) 1 d D U P A 2
H15B H 0.070864 0.379692 0.243371 0.054 Uiso 0.259(14) 1 calc R U P A 2
C16A C 0.1299(16) 0.4201(17) 0.2020(13) 0.048(3) Uani 0.259(14) 1 d D U P A 2
H16B H 0.112461 0.397420 0.157517 0.057 Uiso 0.259(14) 1 calc R U P A 2
C17A C 0.1822(15) 0.4626(15) 0.2170(13) 0.044(3) Uani 0.259(14) 1 d D U P A 2
H17B H 0.205447 0.463123 0.186528 0.053 Uiso 0.259(14) 1 calc R U P A 2
C18A C 0.1262(12) 0.4822(10) 0.4327(10) 0.039(2) Uani 0.259(14) 1 d D U P A 2
C19A C 0.1026(12) 0.4407(11) 0.3714(10) 0.039(2) Uani 0.259(14) 1 d D U P A 2
C20A C 0.0629(8) 0.4285(8) 0.4805(8) 0.047(2) Uani 0.259(14) 1 d DG U P A 2
C21A C 0.0409(9) 0.4210(9) 0.5353(9) 0.050(2) Uani 0.259(14) 1 d DG U P A 2
H21B H 0.055973 0.449457 0.575326 0.060 Uiso 0.259(14) 1 calc R U P A 2
C22A C -0.0030(8) 0.3720(10) 0.5314(10) 0.053(3) Uani 0.259(14) 1 d DG U P A 2
H22B H -0.018024 0.366900 0.568836 0.063 Uiso 0.259(14) 1 calc R U P A 2
C23A C -0.0250(8) 0.3304(9) 0.4728(10) 0.055(3) Uani 0.259(14) 1 d DG U P A 2
H23B H -0.055081 0.296901 0.470156 0.066 Uiso 0.259(14) 1 calc R U P A 2
C24A C -0.0031(8) 0.3379(8) 0.4180(10) 0.050(3) Uani 0.259(14) 1 d DG U P A 2
H24B H -0.018141 0.309460 0.377966 0.060 Uiso 0.259(14) 1 calc R U P A 2
C25A C 0.0409(8) 0.3869(8) 0.4219(9) 0.045(2) Uani 0.259(14) 1 d DG U P A 2
N6 N 0.2764(7) 0.5790(6) 0.1979(5) 0.036(2) Uani 0.568(13) 1 d D U P A 1
N7 N 0.1883(8) 0.6412(7) 0.2334(5) 0.035(2) Uani 0.568(13) 1 d D U P A 1
N8 N 0.1983(6) 0.6865(5) -0.0306(4) 0.0434(18) Uani 0.568(13) 1 d D U P A 1
N9 N 0.1116(6) 0.7599(6) 0.0105(5) 0.0439(19) Uani 0.568(13) 1 d D U P A 1
C26 C 0.3164(6) 0.5416(6) 0.1787(6) 0.037(2) Uani 0.568(13) 1 d D U P A 1
H26A H 0.345247 0.512339 0.213003 0.044 Uiso 0.568(13) 1 calc R U P A 1
C27 C 0.3170(7) 0.5443(6) 0.1117(6) 0.039(2) Uani 0.568(13) 1 d D U P A 1
H27A H 0.343494 0.515018 0.099108 0.047 Uiso 0.568(13) 1 calc R U P A 1
C28 C 0.2795(6) 0.5891(6) 0.0624(5) 0.037(2) Uani 0.568(13) 1 d D U P A 1
H28A H 0.281446 0.592401 0.016612 0.044 Uiso 0.568(13) 1 calc R U P A 1
C29 C 0.2377(7) 0.6304(6) 0.0811(5) 0.0356(18) Uani 0.568(13) 1 d D U P A 1
C30 C 0.2371(8) 0.6216(7) 0.1493(6) 0.0340(18) Uani 0.568(13) 1 d D U P A 1
C31 C 0.1902(11) 0.6571(10) 0.1696(7) 0.0357(16) Uani 0.568(13) 1 d D U P A 1
C32 C 0.1474(8) 0.7026(8) 0.1232(6) 0.0376(16) Uani 0.568(13) 1 d D U P A 1
C33 C 0.1017(7) 0.7319(7) 0.1455(6) 0.042(2) Uani 0.568(13) 1 d D U P A 1
H33A H 0.071242 0.762649 0.115249 0.050 Uiso 0.568(13) 1 calc R U P A 1
C34 C 0.1008(7) 0.7166(6) 0.2098(6) 0.040(2) Uani 0.568(13) 1 d D U P A 1
H34A H 0.069514 0.736104 0.224711 0.048 Uiso 0.568(13) 1 calc R U P A 1
C35 C 0.1455(8) 0.6723(7) 0.2538(6) 0.036(2) Uani 0.568(13) 1 d D U P A 1
H35A H 0.146099 0.663613 0.300011 0.043 Uiso 0.568(13) 1 calc R U P A 1
C36 C 0.1946(7) 0.6786(6) 0.0330(5) 0.0380(17) Uani 0.568(13) 1 d D U P A 1
C37 C 0.1500(7) 0.7150(7) 0.0535(5) 0.0394(17) Uani 0.568(13) 1 d D U P A 1
C38 C 0.1571(5) 0.7312(5) -0.0750(4) 0.0476(19) Uani 0.568(13) 1 d DG U P A 1
C39 C 0.1583(5) 0.7401(5) -0.1424(4) 0.056(2) Uani 0.568(13) 1 d DG U P A 1
H39A H 0.186904 0.714881 -0.156328 0.067 Uiso 0.568(13) 1 calc R U P A 1
C40 C 0.1175(5) 0.7859(5) -0.1893(3) 0.060(2) Uani 0.568(13) 1 d DG U P A 1
H40A H 0.118224 0.791973 -0.235366 0.072 Uiso 0.568(13) 1 calc R U P A 1
C41 C 0.0755(5) 0.8228(4) -0.1689(4) 0.063(3) Uani 0.568(13) 1 d DG U P A 1
H41A H 0.047667 0.854053 -0.200967 0.076 Uiso 0.568(13) 1 calc R U P A 1
C42 C 0.0744(5) 0.8138(4) -0.1015(4) 0.057(2) Uani 0.568(13) 1 d DG U P A 1
H42A H 0.045790 0.839042 -0.087530 0.069 Uiso 0.568(13) 1 calc R U P A 1
C43 C 0.1152(5) 0.7680(5) -0.0545(4) 0.0471(19) Uani 0.568(13) 1 d DG U P A 1
N6A N 0.2712(10) 0.5675(9) 0.1988(7) 0.037(2) Uani 0.432(13) 1 d D U P A 2
N7A N 0.1950(11) 0.6489(10) 0.2327(7) 0.037(2) Uani 0.432(13) 1 d D U P A 2
N8A N 0.2110(7) 0.6686(7) -0.0317(6) 0.045(2) Uani 0.432(13) 1 d D U P A 2
N9A N 0.1260(8) 0.7520(7) 0.0012(6) 0.047(2) Uani 0.432(13) 1 d D U P A 2
C26A C 0.3101(8) 0.5254(8) 0.1836(7) 0.038(3) Uani 0.432(13) 1 d D U P A 2
H26B H 0.332999 0.493590 0.218276 0.045 Uiso 0.432(13) 1 calc R U P A 2
C27A C 0.3178(9) 0.5269(8) 0.1201(8) 0.040(3) Uani 0.432(13) 1 d D U P A 2
H27B H 0.346659 0.497103 0.112155 0.048 Uiso 0.432(13) 1 calc R U P A 2
C28A C 0.2841(9) 0.5710(8) 0.0679(7) 0.039(2) Uani 0.432(13) 1 d D U P A 2
H28B H 0.288872 0.571562 0.023403 0.046 Uiso 0.432(13) 1 calc R U P A 2
C29A C 0.2420(9) 0.6159(8) 0.0815(6) 0.037(2) Uani 0.432(13) 1 d D U P A 2
C30A C 0.2381(11) 0.6118(10) 0.1485(7) 0.036(2) Uani 0.432(13) 1 d D U P A 2
C31A C 0.1952(14) 0.6554(13) 0.1664(9) 0.0369(19) Uani 0.432(13) 1 d D U P A 2
C32A C 0.1552(11) 0.7001(11) 0.1162(8) 0.0389(19) Uani 0.432(13) 1 d D U P A 2
C33A C 0.1115(10) 0.7364(9) 0.1357(8) 0.043(2) Uani 0.432(13) 1 d D U P A 2
H33B H 0.083688 0.767513 0.103251 0.051 Uiso 0.432(13) 1 calc R U P A 2
C34A C 0.1090(9) 0.7271(9) 0.2005(8) 0.043(3) Uani 0.432(13) 1 d D U P A 2
H34B H 0.078324 0.750606 0.213015 0.051 Uiso 0.432(13) 1 calc R U P A 2
C35A C 0.1511(11) 0.6834(10) 0.2483(8) 0.040(3) Uani 0.432(13) 1 d D U P A 2
H35B H 0.149070 0.677395 0.293746 0.048 Uiso 0.432(13) 1 calc R U P A 2
C36A C 0.2036(9) 0.6647(8) 0.0304(6) 0.039(2) Uani 0.432(13) 1 d D U P A 2
C37A C 0.1612(9) 0.7074(8) 0.0475(7) 0.040(2) Uani 0.432(13) 1 d D U P A 2
C38A C 0.1744(6) 0.7144(6) -0.0786(5) 0.049(2) Uani 0.432(13) 1 d DG U P A 2
C39A C 0.1795(6) 0.7193(6) -0.1445(5) 0.055(2) Uani 0.432(13) 1 d DG U P A 2
H39B H 0.208778 0.691876 -0.154964 0.065 Uiso 0.432(13) 1 calc R U P A 2
C40A C 0.1417(7) 0.7643(6) -0.1950(4) 0.060(3) Uani 0.432(13) 1 d DG U P A 2
H40B H 0.145181 0.767683 -0.240012 0.071 Uiso 0.432(13) 1 calc R U P A 2
C41A C 0.0989(6) 0.8044(6) -0.1796(5) 0.060(3) Uani 0.432(13) 1 d DG U P A 2
H41B H 0.073035 0.835199 -0.214157 0.072 Uiso 0.432(13) 1 calc R U P A 2
C42A C 0.0938(6) 0.7995(6) -0.1138(5) 0.058(2) Uani 0.432(13) 1 d DG U P A 2
H42B H 0.064484 0.826907 -0.103255 0.069 Uiso 0.432(13) 1 calc R U P A 2
C43A C 0.1316(6) 0.7545(6) -0.0632(5) 0.050(2) Uani 0.432(13) 1 d DG U P A 2
Cl1 Cl -0.10739(7) 0.25854(8) 0.59502(9) 0.0642(4) Uani 1 1 d D . . . .
O11 O -0.150(2) 0.265(3) 0.5200(12) 0.080(5) Uani 0.074(5) 1 d D U P B 1
O12 O -0.108(3) 0.1926(11) 0.615(3) 0.091(3) Uani 0.074(5) 1 d D U P B 1
O13 O -0.135(2) 0.296(2) 0.635(3) 0.082(3) Uani 0.074(5) 1 d D U P B 1
O14 O -0.0427(14) 0.278(2) 0.609(3) 0.094(3) Uani 0.074(5) 1 d D U P B 1
O11A O -0.1317(3) 0.2489(3) 0.5191(2) 0.0744(16) Uani 0.926(5) 1 d D U P B 2
O12A O -0.0468(3) 0.2243(3) 0.6283(3) 0.106(2) Uani 0.926(5) 1 d D U P B 2
O13A O -0.0971(3) 0.3251(2) 0.6136(3) 0.0829(15) Uani 0.926(5) 1 d D U P B 2
O14A O -0.1538(2) 0.2343(2) 0.6204(3) 0.0763(14) Uani 0.926(5) 1 d D U P B 2
C1S C -0.0087(9) 0.0835(6) 0.7331(13) 0.109(10) Uani 0.5 1 d D . P C -1
H1SA H -0.018923 0.091545 0.681041 0.131 Uiso 0.5 1 calc R U P C -1
Cl1S Cl 0.0009(4) 0.00018(19) 0.7507(5) 0.1069(14) Uani 0.5 1 d D . P C -1
Cl2S Cl -0.0728(4) 0.1118(3) 0.7527(4) 0.114(2) Uani 0.5 1 d D . P C -1
Cl3S Cl 0.0677(5) 0.1194(4) 0.7872(4) 0.156(3) Uani 0.5 1 d D . P C -1

loop_
_atom_site_aniso_label
_atom_site_aniso_U_11
_atom_site_aniso_U_22
_atom_site_aniso_U_33
_atom_site_aniso_U_23
_atom_site_aniso_U_13
_atom_site_aniso_U_12
Ni 0.0297(3) 0.0494(4) 0.0286(3) -0.0029(3) 0.0109(2) 0.0044(3)
S1 0.0379(7) 0.0501(8) 0.0430(7) -0.0038(6) 0.0117(5) 0.0031(6)
O1W 0.040(2) 0.057(3) 0.056(2) -0.007(2) 0.0232(18) -0.0032(18)
O1 0.0372(19) 0.070(3) 0.056(2) 0.0140(19) 0.0207(17) 0.0067(18)
O2 0.047(2) 0.064(3) 0.058(2) -0.021(2) 0.0082(18) -0.0041(19)
O3 0.049(2) 0.055(2) 0.048(2) 0.0056(17) 0.0249(17) 0.0036(17)
N1 0.0319(19) 0.052(2) 0.0329(19) 0.0018(18) 0.0114(16) 0.0039(17)
C1 0.040(3) 0.052(3) 0.042(3) -0.009(2) 0.013(2) 0.005(2)
C2 0.050(3) 0.052(3) 0.048(3) -0.011(2) 0.008(2) 0.008(2)
C3 0.052(3) 0.060(3) 0.047(3) -0.011(3) 0.007(2) 0.013(3)
C4 0.037(3) 0.067(3) 0.054(3) -0.007(3) 0.012(2) 0.013(2)
C5 0.036(3) 0.067(4) 0.052(3) -0.002(3) 0.013(2) 0.007(2)
C6 0.035(2) 0.059(3) 0.035(2) -0.005(2) 0.009(2) 0.008(2)
C7 0.037(2) 0.060(3) 0.036(2) 0.003(2) 0.015(2) 0.007(2)
N2 0.027(3) 0.048(3) 0.033(3) -0.004(2) 0.010(3) 0.000(2)
N3 0.030(3) 0.047(3) 0.036(3) -0.007(2) 0.009(2) 0.006(3)
N4 0.023(3) 0.051(3) 0.048(3) 0.005(3) 0.011(3) 0.001(2)
N5 0.026(2) 0.044(3) 0.050(3) 0.005(3) 0.002(3) 0.003(2)
C8 0.028(4) 0.053(3) 0.035(3) -0.008(2) 0.012(3) -0.003(3)
C9 0.030(4) 0.062(3) 0.038(3) -0.009(3) 0.013(3) -0.006(3)
C10 0.033(4) 0.057(3) 0.035(3) -0.007(3) 0.014(3) -0.005(3)
C11 0.026(3) 0.048(3) 0.037(3) 0.001(2) 0.009(3) 0.001(2)
C12 0.026(3) 0.045(3) 0.033(3) 0.001(2) 0.008(3) 0.004(2)
C13 0.025(2) 0.043(3) 0.036(3) -0.001(2) 0.006(2) 0.006(2)
C14 0.025(3) 0.045(3) 0.040(3) -0.003(3) 0.005(3) 0.003(2)
C15 0.031(3) 0.054(3) 0.047(4) -0.006(3) 0.004(3) -0.005(3)
C16 0.039(3) 0.063(3) 0.039(4) -0.016(3) 0.003(3) -0.002(3)
C17 0.034(4) 0.060(4) 0.040(3) -0.015(3) 0.010(2) 0.004(3)
C18 0.023(3) 0.046(3) 0.040(3) 0.003(2) 0.007(2) 0.005(2)
C19 0.020(3) 0.045(3) 0.043(3) 0.006(3) 0.005(3) 0.004(2)
C20 0.023(3) 0.051(3) 0.050(3) 0.010(3) 0.008(2) 0.003(2)
C21 0.029(3) 0.061(4) 0.058(4) 0.012(3) 0.014(3) 0.000(3)
C22 0.033(3) 0.065(5) 0.062(4) 0.016(3) 0.012(3) -0.003(3)
C23 0.029(3) 0.061(4) 0.062(4) 0.015(4) 0.005(3) -0.004(3)
C24 0.032(3) 0.056(4) 0.061(4) 0.010(3) 0.006(3) 0.000(3)
C25 0.023(2) 0.048(3) 0.052(3) 0.011(3) 0.004(2) 0.002(2)
N2A 0.028(5) 0.049(4) 0.033(4) -0.004(3) 0.009(4) 0.001(4)
N3A 0.029(4) 0.049(4) 0.036(4) -0.005(4) 0.010(3) 0.004(4)
N4A 0.026(4) 0.050(4) 0.045(4) 0.005(4) 0.010(4) 0.005(3)
N5A 0.021(4) 0.048(5) 0.049(5) 0.009(4) 0.004(4) 0.006(4)
C8A 0.028(5) 0.054(4) 0.035(4) -0.006(4) 0.012(4) -0.001(4)
C9A 0.029(5) 0.059(5) 0.037(4) -0.008(4) 0.014(4) -0.003(4)
C10A 0.029(5) 0.057(5) 0.037(4) -0.004(4) 0.013(4) -0.003(4)
C11A 0.027(4) 0.048(4) 0.035(4) -0.001(3) 0.009(3) 0.003(3)
C12A 0.026(4) 0.046(4) 0.033(4) 0.000(3) 0.010(3) 0.004(3)
C13A 0.026(4) 0.044(4) 0.036(4) -0.003(3) 0.007(3) 0.005(3)
C14A 0.023(4) 0.047(4) 0.041(4) -0.002(4) 0.006(3) 0.003(3)
C15A 0.029(4) 0.055(4) 0.043(5) -0.005(4) 0.005(4) -0.001(4)
C16A 0.033(4) 0.061(5) 0.042(5) -0.011(5) 0.007(4) -0.002(4)
C17A 0.030(5) 0.058(5) 0.039(4) -0.012(4) 0.009(4) 0.001(4)
C18A 0.024(4) 0.047(4) 0.042(4) 0.005(3) 0.009(3) 0.005(3)
C19A 0.021(4) 0.045(4) 0.044(4) 0.003(4) 0.006(3) 0.005(3)
C20A 0.028(3) 0.053(4) 0.053(4) 0.010(3) 0.010(3) 0.001(3)
C21A 0.029(4) 0.057(5) 0.058(4) 0.012(4) 0.011(4) -0.002(4)
C22A 0.031(4) 0.061(5) 0.060(5) 0.012(4) 0.012(4) -0.003(4)
C23A 0.031(5) 0.060(6) 0.064(6) 0.011(5) 0.009(4) -0.002(5)
C24A 0.027(4) 0.053(5) 0.058(5) 0.012(4) 0.004(4) 0.001(4)
C25A 0.023(4) 0.050(4) 0.053(4) 0.011(4) 0.005(4) 0.005(3)
N6 0.029(3) 0.044(5) 0.033(3) -0.010(3) 0.012(2) -0.002(3)
N7 0.029(4) 0.043(4) 0.037(3) -0.001(3) 0.018(2) 0.000(3)
N8 0.044(4) 0.050(5) 0.036(3) -0.009(3) 0.016(3) -0.021(3)
N9 0.041(4) 0.049(4) 0.034(3) 0.003(3) 0.008(3) -0.008(3)
C26 0.032(3) 0.041(5) 0.038(3) -0.008(3) 0.013(3) -0.002(4)
C27 0.036(3) 0.047(5) 0.042(3) -0.012(3) 0.022(3) -0.006(4)
C28 0.036(3) 0.047(5) 0.031(3) -0.011(3) 0.017(3) -0.013(3)
C29 0.031(3) 0.046(4) 0.030(3) -0.012(3) 0.013(2) -0.013(3)
C30 0.028(3) 0.042(4) 0.030(3) -0.011(3) 0.010(2) -0.006(3)
C31 0.029(3) 0.044(3) 0.035(3) -0.005(3) 0.015(2) -0.003(3)
C32 0.032(4) 0.044(3) 0.037(3) 0.001(3) 0.014(2) -0.004(3)
C33 0.035(4) 0.044(4) 0.049(4) 0.006(3) 0.019(3) 0.005(3)
C34 0.037(4) 0.041(4) 0.049(4) 0.004(3) 0.025(3) 0.005(4)
C35 0.034(4) 0.037(5) 0.045(3) 0.002(3) 0.024(3) 0.003(4)
C36 0.035(4) 0.045(4) 0.031(3) -0.009(3) 0.010(2) -0.018(3)
C37 0.035(4) 0.046(4) 0.035(3) -0.003(3) 0.011(2) -0.009(3)
C38 0.050(4) 0.052(4) 0.038(3) -0.001(3) 0.015(3) -0.018(3)
C39 0.062(5) 0.058(5) 0.044(3) 0.000(3) 0.019(3) -0.019(3)
C40 0.068(5) 0.063(5) 0.044(3) 0.006(3) 0.018(3) -0.021(4)
C41 0.067(5) 0.059(5) 0.048(4) 0.008(4) 0.009(4) -0.015(4)
C42 0.062(5) 0.052(4) 0.046(4) 0.007(3) 0.010(3) -0.012(3)
C43 0.048(4) 0.051(4) 0.039(3) 0.003(3) 0.013(3) -0.016(3)
N6A 0.027(4) 0.046(5) 0.035(3) -0.008(3) 0.011(3) -0.003(4)
N7A 0.032(4) 0.042(4) 0.039(3) -0.003(3) 0.016(3) 0.001(4)
N8A 0.044(4) 0.052(5) 0.035(3) -0.007(3) 0.012(3) -0.020(3)
N9A 0.042(5) 0.048(4) 0.039(3) 0.000(3) 0.006(3) -0.009(3)
C26A 0.031(4) 0.047(5) 0.037(3) -0.006(4) 0.017(3) -0.003(4)
C27A 0.038(4) 0.045(6) 0.038(4) -0.013(4) 0.017(3) -0.006(4)
C28A 0.039(4) 0.047(6) 0.034(4) -0.011(4) 0.019(3) -0.013(4)
C29A 0.033(3) 0.044(5) 0.031(3) -0.009(3) 0.011(3) -0.012(3)
C30A 0.028(3) 0.045(4) 0.033(3) -0.009(3) 0.010(3) -0.006(3)
C31A 0.030(4) 0.044(3) 0.035(3) -0.004(3) 0.011(3) -0.003(3)
C32A 0.032(4) 0.044(3) 0.039(3) -0.001(3) 0.013(3) -0.002(3)
C33A 0.036(5) 0.046(4) 0.048(4) 0.007(4) 0.020(3) 0.003(4)
C34A 0.038(4) 0.043(5) 0.051(4) 0.004(4) 0.023(3) 0.006(4)
C35A 0.035(4) 0.044(5) 0.045(4) 0.002(3) 0.021(3) 0.002(4)
C36A 0.034(4) 0.047(4) 0.033(3) -0.009(3) 0.011(3) -0.015(3)
C37A 0.035(4) 0.047(4) 0.035(3) -0.003(3) 0.010(3) -0.011(3)
C38A 0.049(5) 0.053(5) 0.041(3) 0.000(3) 0.014(3) -0.021(3)
C39A 0.057(5) 0.061(5) 0.043(3) 0.002(4) 0.017(4) -0.021(4)
C40A 0.066(6) 0.060(6) 0.048(4) 0.007(4) 0.018(4) -0.020(4)
C41A 0.063(5) 0.061(5) 0.048(4) 0.007(4) 0.015(4) -0.015(4)
C42A 0.061(5) 0.056(5) 0.047(4) 0.006(4) 0.014(3) -0.016(4)
C43A 0.049(4) 0.053(4) 0.041(3) 0.003(3) 0.011(3) -0.018(3)
Cl1 0.0520(8) 0.0732(10) 0.0786(10) -0.0256(8) 0.0380(8) -0.0128(7)
O11 0.087(7) 0.088(7) 0.072(6) -0.030(6) 0.039(6) -0.028(7)
O12 0.072(5) 0.100(5) 0.103(5) -0.037(5) 0.038(5) -0.015(5)
O13 0.088(5) 0.082(5) 0.096(5) -0.037(5) 0.057(5) -0.034(5)
O14 0.080(5) 0.098(5) 0.110(5) -0.044(5) 0.045(4) -0.017(5)
O11A 0.085(4) 0.085(4) 0.064(3) -0.026(2) 0.042(2) -0.026(3)
O12A 0.068(3) 0.118(4) 0.118(4) -0.051(3) 0.024(3) 0.006(3)
O13A 0.095(3) 0.076(3) 0.101(3) -0.042(3) 0.064(3) -0.036(3)
O14A 0.076(3) 0.085(3) 0.088(3) -0.030(3) 0.053(2) -0.033(2)
C1S 0.125(17) 0.083(9) 0.12(3) -0.013(10) 0.056(17) 0.048(12)
Cl1S 0.110(3) 0.109(3) 0.090(2) -0.018(4) 0.0294(19) 0.073(4)
Cl2S 0.153(5) 0.073(3) 0.162(6) 0.021(3) 0.112(5) 0.032(3)
Cl3S 0.195(7) 0.154(6) 0.121(5) -0.004(5) 0.068(5) -0.069(6)

loop_
_atom_type_symbol
_atom_type_description
_atom_type_scat_dispersion_real
_atom_type_scat_dispersion_imag
_atom_type_scat_source
C C 0.0033 0.0016 'International Tables Vol C Tables 4.2.6.8 and 6.1.1.4'
H H 0.0000 0.0000 'International Tables Vol C Tables 4.2.6.8 and 6.1.1.4'
Cl Cl 0.1484 0.1585 'International Tables Vol C Tables 4.2.6.8 and 6.1.1.4'
N N 0.0061 0.0033 'International Tables Vol C Tables 4.2.6.8 and 6.1.1.4'
Ni Ni 0.3393 1.1124 'International Tables Vol C Tables 4.2.6.8 and 6.1.1.4'
O O 0.0106 0.0060 'International Tables Vol C Tables 4.2.6.8 and 6.1.1.4'
S S 0.1246 0.1234 'International Tables Vol C Tables 4.2.6.8 and 6.1.1.4'

loop_
_geom_angle_atom_site_label_1
_geom_angle_atom_site_label_2
_geom_angle_atom_site_label_3
_geom_angle
_geom_angle_site_symmetry_1
_geom_angle_site_symmetry_3
N2A Ni N6A 166.8(10) . .
N2A Ni O1W 96.5(4) . .
N6A Ni O1W 95.1(7) . .
O1W Ni N3 170.9(3) . .
O1W Ni N7 88.4(6) . .
N3 Ni N7 89.0(7) . .
N2A Ni N3A 79.7(4) . .
N6A Ni N3A 88.6(8) . .
O1W Ni N3A 176.2(5) . .
O1W Ni N2 92.3(2) . .
N3 Ni N2 79.2(2) . .
N7 Ni N2 94.6(6) . .
N2A Ni N7A 95.7(16) . .
N6A Ni N7A 79.6(3) . .
O1W Ni N7A 82.8(8) . .
N3A Ni N7A 97.0(16) . .
O1W Ni N6 88.1(5) . .
N3 Ni N6 100.0(5) . .
N7 Ni N6 79.0(2) . .
N2 Ni N6 173.6(6) . .
N2A Ni N1 95.8(16) . .
N6A Ni N1 91.0(3) . .
O1W Ni N1 87.45(16) . .
N3 Ni N1 96.3(5) . .
N7 Ni N1 170.7(3) . .
N3A Ni N1 93.5(15) . .
N2 Ni N1 93.8(5) . .
N7A Ni N1 165.7(6) . .
N6 Ni N1 92.6(3) . .
O2 S1 O3 115.9(2) . .
O2 S1 N1 111.2(2) . .
O3 S1 N1 110.4(2) . .
O2 S1 C1 110.1(2) . .
O3 S1 C1 111.3(2) . .
N1 S1 C1 96.1(2) . .
Ni O1W H1W1 142(3) . .
Ni O1W H1W2 113(3) . .
H1W1 O1W H1W2 105(3) . .
C7 N1 S1 111.9(3) . .
C7 N1 Ni 126.2(3) . .
S1 N1 Ni 121.9(2) . .
C6 C1 C2 122.8(5) . .
C6 C1 S1 107.7(4) . .
C2 C1 S1 129.5(5) . .
C1 C2 C3 115.8(6) . .
C1 C2 H2A 122.1 . .
C3 C2 H2A 122.1 . .
C4 C3 C2 122.2(6) . .
C4 C3 H3A 118.9 . .
C2 C3 H3A 118.9 . .
C3 C4 C5 120.9(5) . .
C3 C4 H4A 119.5 . .
C5 C4 H4A 119.5 . .
C4 C5 C6 117.9(6) . .
C4 C5 H5A 121.1 . .
C6 C5 H5A 121.1 . .
C1 C6 C5 120.3(5) . .
C1 C6 C7 111.8(5) . .
C5 C6 C7 127.8(5) . .
O1 C7 N1 125.5(5) . .
O1 C7 C6 122.1(5) . .
N1 C7 C6 112.4(5) . .
C8 N2 C12 117.4(5) . .
C8 N2 Ni 128.2(4) . .
C12 N2 Ni 114.3(4) . .
C17 N3 C13 118.0(5) . .
C17 N3 Ni 127.8(5) . .
C13 N3 Ni 114.2(4) . .
C18 N4 C20 116.4(5) . .
C19 N5 C25 116.0(5) . .
N2 C8 C9 123.4(5) . .
N2 C8 H8A 118.3 . .
C9 C8 H8A 118.3 . .
C10 C9 C8 119.2(6) . .
C10 C9 H9A 120.4 . .
C8 C9 H9A 120.4 . .
C9 C10 C11 119.2(5) . .
C9 C10 H10A 120.4 . .
C11 C10 H10A 120.4 . .
C10 C11 C12 117.9(5) . .
C10 C11 C18 123.2(5) . .
C12 C11 C18 118.9(5) . .
N2 C12 C11 123.0(5) . .
N2 C12 C13 116.0(4) . .
C11 C12 C13 121.1(5) . .
N3 C13 C14 123.1(5) . .
N3 C13 C12 116.3(4) . .
C14 C13 C12 120.6(5) . .
C13 C14 C15 116.9(6) . .
C13 C14 C19 119.5(5) . .
C15 C14 C19 123.5(5) . .
C16 C15 C14 120.4(6) . .
C16 C15 H15A 119.8 . .
C14 C15 H15A 119.8 . .
C15 C16 C17 119.4(6) . .
C15 C16 H16A 120.3 . .
C17 C16 H16A 120.3 . .
N3 C17 C16 122.1(6) . .
N3 C17 H17A 118.9 . .
C16 C17 H17A 118.9 . .
N4 C18 C19 122.4(5) . .
N4 C18 C11 117.7(5) . .
C19 C18 C11 119.9(5) . .
N5 C19 C18 121.4(6) . .
N5 C19 C14 118.5(6) . .
C18 C19 C14 120.0(5) . .
N4 C20 C21 118.5(4) . .
N4 C20 C25 121.5(4) . .
C21 C20 C25 120.0 . .
C22 C21 C20 120.0 . .
C22 C21 H21A 120.0 . .
C20 C21 H21A 120.0 . .
C21 C22 C23 120.0 . .
C21 C22 H22A 120.0 . .
C23 C22 H22A 120.0 . .
C24 C23 C22 120.0 . .
C24 C23 H23A 120.0 . .
C22 C23 H23A 120.0 . .
C23 C24 C25 120.0 . .
C23 C24 H24A 120.0 . .
C25 C24 H24A 120.0 . .
N5 C25 C24 117.8(4) . .
N5 C25 C20 122.2(4) . .
C24 C25 C20 120.0 . .
C8A N2A C12A 117.4(5) . .
C8A N2A Ni 127.9(7) . .
C12A N2A Ni 114.8(7) . .
C17A N3A C13A 117.8(6) . .
C17A N3A Ni 129.1(7) . .
C13A N3A Ni 113.1(7) . .
C18A N4A C20A 116.3(6) . .
C19A N5A C25A 115.9(6) . .
N2A C8A C9A 123.4(6) . .
N2A C8A H8AA 118.3 . .
C9A C8A H8AA 118.3 . .
C10A C9A C8A 119.2(6) . .
C10A C9A H9AA 120.4 . .
C8A C9A H9AA 120.4 . .
C9A C10A C11A 119.1(6) . .
C9A C10A H10B 120.5 . .
C11A C10A H10B 120.5 . .
C10A C11A C12A 117.8(6) . .
C10A C11A C18A 123.2(6) . .
C12A C11A C18A 118.9(6) . .
N2A C12A C11A 123.0(5) . .
N2A C12A C13A 115.9(5) . .
C11A C12A C13A 121.1(5) . .
N3A C13A C14A 123.2(5) . .
N3A C13A C12A 116.3(5) . .
C14A C13A C12A 120.5(6) . .
C13A C14A C15A 116.9(6) . .
C13A C14A C19A 119.4(6) . .
C15A C14A C19A 123.6(6) . .
C16A C15A C14A 120.2(6) . .
C16A C15A H15B 119.9 . .
C14A C15A H15B 119.9 . .
C15A C16A C17A 119.3(7) . .
C15A C16A H16B 120.4 . .
C17A C16A H16B 120.4 . .
N3A C17A C16A 121.9(8) . .
N3A C17A H17B 119.1 . .
C16A C17A H17B 119.1 . .
N4A C18A C19A 122.5(6) . .
N4A C18A C11A 117.6(6) . .
C19A C18A C11A 119.8(6) . .
N5A C19A C18A 121.4(6) . .
N5A C19A C14A 118.6(6) . .
C18A C19A C14A 120.0(5) . .
N4A C20A C21A 118.5(4) . .
N4A C20A C25A 121.5(4) . .
C21A C20A C25A 120.0 . .
C22A C21A C20A 120.0 . .
C22A C21A H21B 120.0 . .
C20A C21A H21B 120.0 . .
C21A C22A C23A 120.0 . .
C21A C22A H22B 120.0 . .
C23A C22A H22B 120.0 . .
C24A C23A C22A 120.0 . .
C24A C23A H23B 120.0 . .
C22A C23A H23B 120.0 . .
C25A C24A C23A 120.0 . .
C25A C24A H24B 120.0 . .
C23A C24A H24B 120.0 . .
N5A C25A C24A 117.8(4) . .
N5A C25A C20A 122.2(4) . .
C24A C25A C20A 120.0 . .
C30 N6 C26 118.2(5) . .
C30 N6 Ni 113.0(4) . .
C26 N6 Ni 128.9(5) . .
C35 N7 C31 118.4(5) . .
C35 N7 Ni 127.0(5) . .
C31 N7 Ni 113.7(5) . .
C36 N8 C38 116.0(6) . .
C37 N9 C43 116.9(7) . .
N6 C26 C27 122.4(6) . .
N6 C26 H26A 118.8 . .
C27 C26 H26A 118.8 . .
C26 C27 C28 120.4(6) . .
C26 C27 H27A 119.8 . .
C28 C27 H27A 119.8 . .
C27 C28 C29 118.8(5) . .
C27 C28 H28A 120.6 . .
C29 C28 H28A 120.6 . .
C30 C29 C28 116.9(5) . .
C30 C29 C36 119.2(6) . .
C28 C29 C36 123.9(5) . .
N6 C30 C29 123.1(5) . .
N6 C30 C31 116.5(4) . .
C29 C30 C31 120.3(5) . .
N7 C31 C32 122.4(5) . .
N7 C31 C30 116.5(5) . .
C32 C31 C30 121.0(5) . .
C31 C32 C33 117.1(6) . .
C31 C32 C37 119.4(6) . .
C33 C32 C37 123.4(6) . .
C34 C33 C32 120.2(6) . .
C34 C33 H33A 119.9 . .
C32 C33 H33A 119.9 . .
C33 C34 C35 119.6(6) . .
C33 C34 H34A 120.2 . .
C35 C34 H34A 120.2 . .
N7 C35 C34 122.1(6) . .
N7 C35 H35A 118.9 . .
C34 C35 H35A 118.9 . .
N8 C36 C37 122.3(6) . .
N8 C36 C29 117.0(7) . .
C37 C36 C29 120.7(5) . .
N9 C37 C36 120.9(6) . .
N9 C37 C32 119.8(7) . .
C36 C37 C32 119.3(5) . .
N8 C38 C39 118.0(4) . .
N8 C38 C43 122.0(4) . .
C39 C38 C43 120.0 . .
C40 C39 C38 120.0 . .
C40 C39 H39A 120.0 . .
C38 C39 H39A 120.0 . .
C39 C40 C41 120.0 . .
C39 C40 H40A 120.0 . .
C41 C40 H40A 120.0 . .
C42 C41 C40 120.0 . .
C42 C41 H41A 120.0 . .
C40 C41 H41A 120.0 . .
C41 C42 C43 120.0 . .
C41 C42 H42A 120.0 . .
C43 C42 H42A 120.0 . .
N9 C43 C42 118.1(4) . .
N9 C43 C38 121.8(4) . .
C42 C43 C38 120.0 . .
C30A N6A C26A 118.1(5) . .
C30A N6A Ni 114.0(6) . .
C26A N6A Ni 127.3(6) . .
C35A N7A C31A 118.4(5) . .
C35A N7A Ni 129.3(5) . .
C31A N7A Ni 112.3(5) . .
C36A N8A C38A 116.0(7) . .
C37A N9A C43A 116.8(7) . .
N6A C26A C27A 122.5(6) . .
N6A C26A H26B 118.8 . .
C27A C26A H26B 118.8 . .
C26A C27A C28A 120.5(6) . .
C26A C27A H27B 119.7 . .
C28A C27A H27B 119.7 . .
C27A C28A C29A 118.8(5) . .
C27A C28A H28B 120.6 . .
C29A C28A H28B 120.6 . .
C30A C29A C28A 116.8(6) . .
C30A C29A C36A 119.2(6) . .
C28A C29A C36A 124.0(5) . .
N6A C30A C29A 123.2(5) . .
N6A C30A C31A 116.4(5) . .
C29A C30A C31A 120.4(5) . .
N7A C31A C32A 122.3(5) . .
N7A C31A C30A 116.7(5) . .
C32A C31A C30A 121.0(5) . .
C31A C32A C33A 117.2(6) . .
C31A C32A C37A 119.3(6) . .
C33A C32A C37A 123.5(6) . .
C34A C33A C32A 120.1(6) . .
C34A C33A H33B 119.9 . .
C32A C33A H33B 119.9 . .
C33A C34A C35A 119.6(6) . .
C33A C34A H34B 120.2 . .
C35A C34A H34B 120.2 . .
N7A C35A C34A 122.2(6) . .
N7A C35A H35B 118.9 . .
C34A C35A H35B 118.9 . .
N8A C36A C37A 122.2(6) . .
N8A C36A C29A 117.1(7) . .
C37A C36A C29A 120.7(5) . .
N9A C37A C36A 121.2(6) . .
N9A C37A C32A 119.6(7) . .
C36A C37A C32A 119.2(5) . .
N8A C38A C39A 117.9(5) . .
N8A C38A C43A 122.0(5) . .
C39A C38A C43A 120.0 . .
C38A C39A C40A 120.0 . .
C38A C39A H39B 120.0 . .
C40A C39A H39B 120.0 . .
C41A C40A C39A 120.0 . .
C41A C40A H40B 120.0 . .
C39A C40A H40B 120.0 . .
C42A C41A C40A 120.0 . .
C42A C41A H41B 120.0 . .
C40A C41A H41B 120.0 . .
C41A C42A C43A 120.0 . .
C41A C42A H42B 120.0 . .
C43A C42A H42B 120.0 . .
N9A C43A C42A 118.2(5) . .
N9A C43A C38A 121.8(5) . .
C42A C43A C38A 120.0 . .
O14A Cl1 O12A 109.2(4) . .
O14A Cl1 O11A 109.5(3) . .
O12A Cl1 O11A 108.1(3) . .
O14 Cl1 O13 111.5(16) . .
O14A Cl1 O13A 108.1(3) . .
O12A Cl1 O13A 110.1(3) . .
O11A Cl1 O13A 111.7(3) . .
O14 Cl1 O12 110.4(17) . .
O13 Cl1 O12 108.0(16) . .
O14 Cl1 O11 111.3(17) . .
O13 Cl1 O11 107.3(16) . .
O12 Cl1 O11 108.1(16) . .
Cl2S C1S Cl3S 112.3(10) . .
Cl2S C1S Cl1S 109.4(11) . .
Cl3S C1S Cl1S 106.6(10) . .
Cl2S C1S H1SA 109.5 . .
Cl3S C1S H1SA 109.5 . .
Cl1S C1S H1SA 109.5 . .

loop_
_geom_bond_atom_site_label_1
_geom_bond_atom_site_label_2
_geom_bond_distance
_geom_bond_site_symmetry_2
Ni N2A 2.058(17) .
Ni N6A 2.062(12) .
Ni O1W 2.074(4) .
Ni N3 2.076(7) .
Ni N7 2.081(9) .
Ni N3A 2.089(17) .
Ni N2 2.092(7) .
Ni N7A 2.110(11) .
Ni N6 2.116(9) .
Ni N1 2.131(4) .
S1 O2 1.436(4) .
S1 O3 1.437(4) .
S1 N1 1.632(4) .
S1 C1 1.761(5) .
O1W H1W1 0.824(19) .
O1W H1W2 0.814(19) .
O1 C7 1.246(6) .
N1 C7 1.351(6) .
C1 C6 1.367(8) .
C1 C2 1.383(7) .
C2 C3 1.392(8) .
C2 H2A 0.9500 .
C3 C4 1.368(9) .
C3 H3A 0.9500 .
C4 C5 1.378(8) .
C4 H4A 0.9500 .
C5 C6 1.389(7) .
C5 H5A 0.9500 .
C6 C7 1.503(7) .
N2 C8 1.331(6) .
N2 C12 1.348(6) .
N3 C17 1.338(7) .
N3 C13 1.358(7) .
N4 C18 1.330(7) .
N4 C20 1.368(6) .
N5 C19 1.339(7) .
N5 C25 1.378(6) .
C8 C9 1.380(7) .
C8 H8A 0.9500 .
C9 C10 1.369(8) .
C9 H9A 0.9500 .
C10 C11 1.392(8) .
C10 H10A 0.9500 .
C11 C12 1.395(7) .
C11 C18 1.463(8) .
C12 C13 1.464(7) .
C13 C14 1.383(7) .
C14 C15 1.403(8) .
C14 C19 1.462(8) .
C15 C16 1.351(9) .
C15 H15A 0.9500 .
C16 C17 1.388(9) .
C16 H16A 0.9500 .
C17 H17A 0.9500 .
C18 C19 1.427(8) .
C20 C21 1.3900 .
C20 C25 1.3900 .
C21 C22 1.3900 .
C21 H21A 0.9500 .
C22 C23 1.3900 .
C22 H22A 0.9500 .
C23 C24 1.3900 .
C23 H23A 0.9500 .
C24 C25 1.3900 .
C24 H24A 0.9500 .
N2A C8A 1.331(7) .
N2A C12A 1.348(7) .
N3A C17A 1.339(7) .
N3A C13A 1.358(7) .
N4A C18A 1.330(7) .
N4A C20A 1.368(6) .
N5A C19A 1.339(7) .
N5A C25A 1.378(7) .
C8A C9A 1.380(8) .
C8A H8AA 0.9500 .
C9A C10A 1.369(8) .
C9A H9AA 0.9500 .
C10A C11A 1.392(8) .
C10A H10B 0.9500 .
C11A C12A 1.395(7) .
C11A C18A 1.463(8) .
C12A C13A 1.464(7) .
C13A C14A 1.383(7) .
C14A C15A 1.404(9) .
C14A C19A 1.462(8) .
C15A C16A 1.351(9) .
C15A H15B 0.9500 .
C16A C17A 1.388(9) .
C16A H16B 0.9500 .
C17A H17B 0.9500 .
C18A C19A 1.428(9) .
C20A C21A 1.3900 .
C20A C25A 1.3900 .
C21A C22A 1.3900 .
C21A H21B 0.9500 .
C22A C23A 1.3900 .
C22A H22B 0.9500 .
C23A C24A 1.3900 .
C23A H23B 0.9500 .
C24A C25A 1.3900 .
C24A H24B 0.9500 .
N6 C30 1.349(7) .
N6 C26 1.349(7) .
N7 C35 1.343(6) .
N7 C31 1.353(7) .
N8 C36 1.336(7) .
N8 C38 1.356(7) .
N9 C37 1.324(7) .
N9 C43 1.364(7) .
C26 C27 1.366(8) .
C26 H26A 0.9500 .
C27 C28 1.371(9) .
C27 H27A 0.9500 .
C28 C29 1.424(8) .
C28 H28A 0.9500 .
C29 C30 1.400(7) .
C29 C36 1.453(8) .
C30 C31 1.463(7) .
C31 C32 1.397(7) .
C32 C33 1.404(8) .
C32 C37 1.462(8) .
C33 C34 1.353(9) .
C33 H33A 0.9500 .
C34 C35 1.380(8) .
C34 H34A 0.9500 .
C35 H35A 0.9500 .
C36 C37 1.433(9) .
C38 C39 1.3900 .
C38 C43 1.3900 .
C39 C40 1.3900 .
C39 H39A 0.9500 .
C40 C41 1.3900 .
C40 H40A 0.9500 .
C41 C42 1.3900 .
C41 H41A 0.9500 .
C42 C43 1.3900 .
C42 H42A 0.9500 .
N6A C30A 1.349(7) .
N6A C26A 1.349(7) .
N7A C35A 1.343(7) .
N7A C31A 1.353(7) .
N8A C36A 1.336(7) .
N8A C38A 1.358(7) .
N9A C37A 1.325(8) .
N9A C43A 1.363(7) .
C26A C27A 1.365(8) .
C26A H26B 0.9500 .
C27A C28A 1.371(9) .
C27A H27B 0.9500 .
C28A C29A 1.424(8) .
C28A H28B 0.9500 .
C29A C30A 1.401(7) .
C29A C36A 1.454(8) .
C30A C31A 1.462(7) .
C31A C32A 1.397(7) .
C32A C33A 1.403(8) .
C32A C37A 1.462(8) .
C33A C34A 1.353(9) .
C33A H33B 0.9500 .
C34A C35A 1.380(8) .
C34A H34B 0.9500 .
C35A H35B 0.9500 .
C36A C37A 1.433(9) .
C38A C39A 1.3900 .
C38A C43A 1.3900 .
C39A C40A 1.3900 .
C39A H39B 0.9500 .
C40A C41A 1.3900 .
C40A H40B 0.9500 .
C41A C42A 1.3900 .
C41A H41B 0.9500 .
C42A C43A 1.3900 .
C42A H42B 0.9500 .
Cl1 O14 1.399(18) .
Cl1 O14A 1.415(4) .
Cl1 O12A 1.421(6) .
Cl1 O11A 1.425(5) .
Cl1 O13 1.428(18) .
Cl1 O13A 1.433(5) .
Cl1 O12 1.435(19) .
Cl1 O11 1.436(18) .
C1S Cl2S 1.722(17) .
C1S Cl3S 1.762(17) .
C1S Cl1S 1.770(13) .
C1S H1SA 1.0000 .

loop_
_geom_hbond_atom_site_label_D
_geom_hbond_atom_site_label_H
_geom_hbond_atom_site_label_A
_geom_hbond_distance_DH
_geom_hbond_distance_HA
_geom_hbond_distance_DA
_geom_hbond_angle_DHA
_geom_hbond_site_symmetry_A
_geom_hbond_publ_flag
O1W H1W2 O1 0.814(19) 1.86(3) 2.598(5) 150(4) . yes
C2 H2A N9 0.95 2.41 3.363(12) 178.2 4_545 yes
C8 H8A O1W 0.95 2.63 3.173(9) 116.7 . yes
C8 H8A O11 0.95 2.64 3.34(6) 130.7 3 yes
C9 H9A O12 0.95 2.48 3.21(5) 134.3 3 yes
C8A H8AA O11A 0.95 2.64 3.440(16) 141.9 3 yes
C17A H17B N6A 0.95 2.57 3.06(3) 112.3 . yes
C35 H35A N2 0.95 2.68 3.22(2) 116.8 . yes
C35 H35A O13 0.95 1.67 2.45(3) 137.7 5_566 yes
C26A H26B N1 0.95 2.61 3.117(14) 113.8 . yes
C34A H34B O12A 0.95 2.64 3.300(17) 126.7 6_565 yes
C35A H35B O13A 0.95 2.57 3.469(12) 157.7 5_566 yes
C35A H35B O14A 0.95 2.51 3.150(17) 125.0 5_566 yes

loop_
_geom_torsion_atom_site_label_1
_geom_torsion_atom_site_label_2
_geom_torsion_atom_site_label_3
_geom_torsion_atom_site_label_4
_geom_torsion
_geom_torsion_site_symmetry_1
_geom_torsion_site_symmetry_2
_geom_torsion_site_symmetry_3
_geom_torsion_site_symmetry_4
O2 S1 N1 C7 -112.7(4) . . . .
O3 S1 N1 C7 117.2(4) . . . .
C1 S1 N1 C7 1.7(4) . . . .
O2 S1 N1 Ni 67.1(3) . . . .
O3 S1 N1 Ni -63.0(3) . . . .
C1 S1 N1 Ni -178.5(2) . . . .
O2 S1 C1 C6 113.4(4) . . . .
O3 S1 C1 C6 -116.6(4) . . . .
N1 S1 C1 C6 -1.8(4) . . . .
O2 S1 C1 C2 -67.3(6) . . . .
O3 S1 C1 C2 62.7(5) . . . .
N1 S1 C1 C2 177.5(5) . . . .
C6 C1 C2 C3 -1.7(8) . . . .
S1 C1 C2 C3 179.1(4) . . . .
C1 C2 C3 C4 1.3(8) . . . .
C2 C3 C4 C5 0.1(9) . . . .
C3 C4 C5 C6 -1.1(8) . . . .
C2 C1 C6 C5 0.8(8) . . . .
S1 C1 C6 C5 -179.9(4) . . . .
C2 C1 C6 C7 -177.9(5) . . . .
S1 C1 C6 C7 1.4(5) . . . .
C4 C5 C6 C1 0.7(8) . . . .
C4 C5 C6 C7 179.1(5) . . . .
S1 N1 C7 O1 179.6(4) . . . .
Ni N1 C7 O1 -0.2(7) . . . .
S1 N1 C7 C6 -1.1(5) . . . .
Ni N1 C7 C6 179.1(3) . . . .
C1 C6 C7 O1 179.0(5) . . . .
C5 C6 C7 O1 0.5(8) . . . .
C1 C6 C7 N1 -0.3(6) . . . .
C5 C6 C7 N1 -178.9(5) . . . .
C12 N2 C8 C9 0(2) . . . .
Ni N2 C8 C9 -176.7(11) . . . .
N2 C8 C9 C10 -0.6(16) . . . .
C8 C9 C10 C11 0.4(13) . . . .
C9 C10 C11 C12 0.3(14) . . . .
C9 C10 C11 C18 -179.2(9) . . . .
C8 N2 C12 C11 1(2) . . . .
Ni N2 C12 C11 177.9(10) . . . .
C8 N2 C12 C13 -179.3(13) . . . .
Ni N2 C12 C13 -2.0(16) . . . .
C10 C11 C12 N2 -0.8(17) . . . .
C18 C11 C12 N2 178.7(12) . . . .
C10 C11 C12 C13 179.1(11) . . . .
C18 C11 C12 C13 -1.3(16) . . . .
C17 N3 C13 C14 1(2) . . . .
Ni N3 C13 C14 -179.7(11) . . . .
C17 N3 C13 C12 -178.6(13) . . . .
Ni N3 C13 C12 1.1(17) . . . .
N2 C12 C13 N3 0.6(18) . . . .
C11 C12 C13 N3 -179.3(13) . . . .
N2 C12 C13 C14 -178.5(13) . . . .
C11 C12 C13 C14 1.5(18) . . . .
N3 C13 C14 C15 0.4(18) . . . .
C12 C13 C14 C15 179.5(11) . . . .
N3 C13 C14 C19 -179.3(13) . . . .
C12 C13 C14 C19 -0.2(17) . . . .
C13 C14 C15 C16 0.5(16) . . . .
C19 C14 C15 C16 -179.8(11) . . . .
C14 C15 C16 C17 -2.3(17) . . . .
C13 N3 C17 C16 -2(2) . . . .
Ni N3 C17 C16 178.0(12) . . . .
C15 C16 C17 N3 3.3(18) . . . .
C20 N4 C18 C19 -0.4(12) . . . .
C20 N4 C18 C11 178.9(7) . . . .
C10 C11 C18 N4 0.2(13) . . . .
C12 C11 C18 N4 -179.3(9) . . . .
C10 C11 C18 C19 179.5(9) . . . .
C12 C11 C18 C19 0.0(13) . . . .
C25 N5 C19 C18 0.0(12) . . . .
C25 N5 C19 C14 179.4(8) . . . .
N4 C18 C19 N5 -0.1(13) . . . .
C11 C18 C19 N5 -179.3(8) . . . .
N4 C18 C19 C14 -179.4(9) . . . .
C11 C18 C19 C14 1.3(13) . . . .
C13 C14 C19 N5 179.5(10) . . . .
C15 C14 C19 N5 -0.2(14) . . . .
C13 C14 C19 C18 -1.2(14) . . . .
C15 C14 C19 C18 179.2(10) . . . .
C18 N4 C20 C21 -178.7(6) . . . .
C18 N4 C20 C25 0.9(9) . . . .
N4 C20 C21 C22 179.6(6) . . . .
C25 C20 C21 C22 0.0 . . . .
C20 C21 C22 C23 0.0 . . . .
C21 C22 C23 C24 0.0 . . . .
C22 C23 C24 C25 0.0 . . . .
C19 N5 C25 C24 179.2(6) . . . .
C19 N5 C25 C20 0.6(9) . . . .
C23 C24 C25 N5 -178.6(6) . . . .
C23 C24 C25 C20 0.0 . . . .
N4 C20 C25 N5 -1.1(7) . . . .
C21 C20 C25 N5 178.6(6) . . . .
N4 C20 C25 C24 -179.6(6) . . . .
C21 C20 C25 C24 0.0 . . . .
C12A N2A C8A C9A 3(6) . . . .
Ni N2A C8A C9A -177(3) . . . .
N2A C8A C9A C10A -1(5) . . . .
C8A C9A C10A C11A -3(4) . . . .
C9A C10A C11A C12A 4(4) . . . .
C9A C10A C11A C18A -177(3) . . . .
C8A N2A C12A C11A -1(6) . . . .
Ni N2A C12A C11A 179(3) . . . .
C8A N2A C12A C13A 177(4) . . . .
Ni N2A C12A C13A -3(5) . . . .
C10A C11A C12A N2A -2(5) . . . .
C18A C11A C12A N2A 179(4) . . . .
C10A C11A C12A C13A 179(3) . . . .
C18A C11A C12A C13A 0(5) . . . .
C17A N3A C13A C14A -1(6) . . . .
Ni N3A C13A C14A 176(3) . . . .
C17A N3A C13A C12A 179(4) . . . .
Ni N3A C13A C12A -4(5) . . . .
N2A C12A C13A N3A 5(5) . . . .
C11A C12A C13A N3A -176(4) . . . .
N2A C12A C13A C14A -175(4) . . . .
C11A C12A C13A C14A 3(5) . . . .
N3A C13A C14A C15A -4(5) . . . .
C12A C13A C14A C15A 177(3) . . . .
N3A C13A C14A C19A 175(4) . . . .
C12A C13A C14A C19A -5(5) . . . .
C13A C14A C15A C16A 1(5) . . . .
C19A C14A C15A C16A -177(3) . . . .
C14A C15A C16A C17A 6(5) . . . .
C13A N3A C17A C16A 9(6) . . . .
Ni N3A C17A C16A -168(4) . . . .
C15A C16A C17A N3A -11(5) . . . .
C20A N4A C18A C19A -2(4) . . . .
C20A N4A C18A C11A 179(2) . . . .
C10A C11A C18A N4A -2(4) . . . .
C12A C11A C18A N4A 177(3) . . . .
C10A C11A C18A C19A 179(3) . . . .
C12A C11A C18A C19A -2(4) . . . .
C25A N5A C19A C18A 0(4) . . . .
C25A N5A C19A C14A 179(2) . . . .
N4A C18A C19A N5A 1(4) . . . .
C11A C18A C19A N5A 180(3) . . . .
N4A C18A C19A C14A -178(3) . . . .
C11A C18A C19A C14A 0(4) . . . .
C13A C14A C19A N5A -176(3) . . . .
C15A C14A C19A N5A 2(4) . . . .
C13A C14A C19A C18A 3(4) . . . .
C15A C14A C19A C18A -178(3) . . . .
C18A N4A C20A C21A -178.4(18) . . . .
C18A N4A C20A C25A 4(3) . . . .
N4A C20A C21A C22A -177.8(17) . . . .
C25A C20A C21A C22A 0.0 . . . .
C20A C21A C22A C23A 0.0 . . . .
C21A C22A C23A C24A 0.0 . . . .
C22A C23A C24A C25A 0.0 . . . .
C19A N5A C25A C24A -179.5(18) . . . .
C19A N5A C25A C20A 2(3) . . . .
C23A C24A C25A N5A -178.5(18) . . . .
C23A C24A C25A C20A 0.0 . . . .
N4A C20A C25A N5A -4(2) . . . .
C21A C20A C25A N5A 178.4(18) . . . .
N4A C20A C25A C24A 177.7(18) . . . .
C21A C20A C25A C24A 0.0 . . . .
C30 N6 C26 C27 -1.9(19) . . . .
Ni N6 C26 C27 178.2(11) . . . .
N6 C26 C27 C28 4.6(18) . . . .
C26 C27 C28 C29 -3.0(18) . . . .
C27 C28 C29 C30 -0.9(19) . . . .
C27 C28 C29 C36 -178.6(13) . . . .
C26 N6 C30 C29 -2(2) . . . .
Ni N6 C30 C29 177.6(14) . . . .
C26 N6 C30 C31 174.6(18) . . . .
Ni N6 C30 C31 -5(2) . . . .
C28 C29 C30 N6 4(2) . . . .
C36 C29 C30 N6 -178.5(15) . . . .
C28 C29 C30 C31 -173.2(18) . . . .
C36 C29 C30 C31 5(2) . . . .
C35 N7 C31 C32 -3(3) . . . .
Ni N7 C31 C32 -172.6(18) . . . .
C35 N7 C31 C30 -179.5(19) . . . .
Ni N7 C31 C30 11(3) . . . .
N6 C30 C31 N7 -3(3) . . . .
C29 C30 C31 N7 173.5(19) . . . .
N6 C30 C31 C32 179.8(19) . . . .
C29 C30 C31 C32 -3(3) . . . .
N7 C31 C32 C33 0(3) . . . .
C30 C31 C32 C33 177(2) . . . .
N7 C31 C32 C37 -177(2) . . . .
C30 C31 C32 C37 0(3) . . . .
C31 C32 C33 C34 1(2) . . . .
C37 C32 C33 C34 177.9(16) . . . .
C32 C33 C34 C35 1(2) . . . .
C31 N7 C35 C34 4(2) . . . .
Ni N7 C35 C34 172.7(13) . . . .
C33 C34 C35 N7 -3(2) . . . .
C38 N8 C36 C37 0.0(18) . . . .
C38 N8 C36 C29 179.2(11) . . . .
C30 C29 C36 N8 178.1(14) . . . .
C28 C29 C36 N8 -4.2(19) . . . .
C30 C29 C36 C37 -3(2) . . . .
C28 C29 C36 C37 175.0(14) . . . .
C43 N9 C37 C36 2.2(19) . . . .
C43 N9 C37 C32 -178.4(14) . . . .
N8 C36 C37 N9 -2(2) . . . .
C29 C36 C37 N9 178.6(14) . . . .
N8 C36 C37 C32 178.4(15) . . . .
C29 C36 C37 C32 -1(2) . . . .
C31 C32 C37 N9 -177.1(18) . . . .
C33 C32 C37 N9 6(2) . . . .
C31 C32 C37 C36 2(2) . . . .
C33 C32 C37 C36 -174.7(16) . . . .
C36 N8 C38 C39 -178.7(9) . . . .
C36 N8 C38 C43 2.1(13) . . . .
N8 C38 C39 C40 -179.2(9) . . . .
C43 C38 C39 C40 0.0 . . . .
C38 C39 C40 C41 0.0 . . . .
C39 C40 C41 C42 0.0 . . . .
C40 C41 C42 C43 0.0 . . . .
C37 N9 C43 C42 178.5(10) . . . .
C37 N9 C43 C38 -0.1(15) . . . .
C41 C42 C43 N9 -178.7(9) . . . .
C41 C42 C43 C38 0.0 . . . .
N8 C38 C43 N9 -2.1(11) . . . .
C39 C38 C43 N9 178.6(10) . . . .
N8 C38 C43 C42 179.2(9) . . . .
C39 C38 C43 C42 0.0 . . . .
C30A N6A C26A C27A 1(3) . . . .
Ni N6A C26A C27A -169.7(15) . . . .
N6A C26A C27A C28A -2(3) . . . .
C26A C27A C28A C29A 1(2) . . . .
C27A C28A C29A C30A 0(3) . . . .
C27A C28A C29A C36A -179.8(18) . . . .
C26A N6A C30A C29A 0(3) . . . .
Ni N6A C30A C29A 172(2) . . . .
C26A N6A C30A C31A 178(2) . . . .
Ni N6A C30A C31A -10(3) . . . .
C28A C29A C30A N6A -1(3) . . . .
C36A C29A C30A N6A 179(2) . . . .
C28A C29A C30A C31A -179(2) . . . .
C36A C29A C30A C31A 1(3) . . . .
C35A N7A C31A C32A 5(4) . . . .
Ni N7A C31A C32A -176(2) . . . .
C35A N7A C31A C30A -173(3) . . . .
Ni N7A C31A C30A 5(3) . . . .
N6A C30A C31A N7A 3(4) . . . .
C29A C30A C31A N7A -179(3) . . . .
N6A C30A C31A C32A -176(3) . . . .
C29A C30A C31A C32A 3(4) . . . .
N7A C31A C32A C33A -3(4) . . . .
C30A C31A C32A C33A 175(3) . . . .
N7A C31A C32A C37A 176(3) . . . .
C30A C31A C32A C37A -6(4) . . . .
C31A C32A C33A C34A 0(3) . . . .
C37A C32A C33A C34A -180(2) . . . .
C32A C33A C34A C35A 2(3) . . . .
C31A N7A C35A C34A -3(3) . . . .
Ni N7A C35A C34A 178.6(18) . . . .
C33A C34A C35A N7A 0(3) . . . .
C38A N8A C36A C37A -2(2) . . . .
C38A N8A C36A C29A 179.7(15) . . . .
C30A C29A C36A N8A 177.2(19) . . . .
C28A C29A C36A N8A -3(3) . . . .
C30A C29A C36A C37A -1(3) . . . .
C28A C29A C36A C37A 178.8(19) . . . .
C43A N9A C37A C36A 1(3) . . . .
C43A N9A C37A C32A -177.1(19) . . . .
N8A C36A C37A N9A 2(3) . . . .
C29A C36A C37A N9A -179.9(19) . . . .
N8A C36A C37A C32A 180(2) . . . .
C29A C36A C37A C32A -2(3) . . . .
C31A C32A C37A N9A -176(2) . . . .
C33A C32A C37A N9A 3(3) . . . .
C31A C32A C37A C36A 6(3) . . . .
C33A C32A C37A C36A -175(2) . . . .
C36A N8A C38A C39A -178.7(12) . . . .
C36A N8A C38A C43A -0.4(18) . . . .
N8A C38A C39A C40A 178.4(12) . . . .
C43A C38A C39A C40A 0.0 . . . .
C38A C39A C40A C41A 0.0 . . . .
C39A C40A C41A C42A 0.0 . . . .
C40A C41A C42A C43A 0.0 . . . .
C37A N9A C43A C42A 178.2(13) . . . .
C37A N9A C43A C38A -3(2) . . . .
C41A C42A C43A N9A 178.8(13) . . . .
C41A C42A C43A C38A 0.0 . . . .
N8A C38A C43A N9A 3.0(15) . . . .
C39A C38A C43A N9A -178.8(13) . . . .
N8A C38A C43A C42A -178.3(12) . . . .
C39A C38A C43A C42A 0.0 . . . .
